data_7108123
loop_
_publ_author_name
'Jiehu Cui'
'Zhenzhong Lu'
'Yizhi Li'
'Zijian Guo'
'Hegen Zheng'

_publ_section_title
;
 A microporous metal-organic framework with FeS2 topology based on
 [Zn6(mu6-O)] cluster for reversible sensing of small molecules
;
_journal_name_full Chem.Commun.
_journal_page_first 7967
_journal_paper_doi 10.1039/c2cc34047j
_journal_volume 48
_journal_year 2012
_chemical_formula_moiety 'C88 H58 N8 O53 Zn12'
_chemical_formula_sum 'C88 H58 N8 O53 Zn12'
_chemical_formula_weight 2859.99
_chemical_name_systematic
;
?
;
_space_group_IT_number 206
_symmetry_cell_setting cubic
_symmetry_space_group_name_Hall '-I 2b 2c 3'
_symmetry_space_group_name_H-M 'I a -3'
_atom_sites_solution_hydrogens geom
_atom_sites_solution_primary direct
_atom_sites_solution_secondary difmap
_audit_creation_method SHELXL-97
_cell_angle_alpha 90.00
_cell_angle_beta 90.00
_cell_angle_gamma 90.00
_cell_formula_units_Z 4
_cell_length_a 22.5597(12)
_cell_length_b 22.5597(12)
_cell_length_c 22.5597(12)
_cell_measurement_reflns_used 1620
_cell_measurement_temperature 291(2)
_cell_measurement_theta_max 25.990
_cell_measurement_theta_min 1.81
_cell_volume 11481.5(11)
_computing_cell_refinement 'SMART (Bruker, 2000)'
_computing_data_collection 'SMART (Bruker, 2000)'
_computing_data_reduction 'SMART (Bruker, 2000)'
_computing_molecular_graphics SHELXTL
_computing_publication_material SHELXTL
_computing_structure_refinement 'SHELXL-97 (Sheldrick, 2008)'
_computing_structure_solution 'SHELXS-97 (Sheldrick, 2008)'
_diffrn_ambient_temperature 291(2)
_diffrn_measured_fraction_theta_full 1.000
_diffrn_measured_fraction_theta_max 1.000
_diffrn_radiation_monochromator graphite
_diffrn_radiation_source 'fine-focus sealed tube'
_diffrn_radiation_type MoK\a
_diffrn_radiation_wavelength 0.71073
_diffrn_reflns_av_R_equivalents 0.0362
_diffrn_reflns_av_sigmaI/netI 0.0172
_diffrn_reflns_limit_h_max 27
_diffrn_reflns_limit_h_min -25
_diffrn_reflns_limit_k_max 27
_diffrn_reflns_limit_k_min -18
_diffrn_reflns_limit_l_max 27
_diffrn_reflns_limit_l_min -27
_diffrn_reflns_number 29771
_diffrn_reflns_theta_full 25.99
_diffrn_reflns_theta_max 25.99
_diffrn_reflns_theta_min 1.81
_exptl_absorpt_coefficient_mu 2.552
_exptl_absorpt_correction_T_max 0.570
_exptl_absorpt_correction_T_min 0.494
_exptl_absorpt_correction_type multi-scan
_exptl_absorpt_process_details 'SADABS; Bruker, 2000'
_exptl_crystal_colour colourless
_exptl_crystal_density_diffrn 1.655
_exptl_crystal_density_method 'not measured'
_exptl_crystal_description block
_exptl_crystal_F_000 5704.0
_exptl_crystal_size_max 0.28
_exptl_crystal_size_mid 0.24
_exptl_crystal_size_min 0.22
_refine_diff_density_max 0.695
_refine_diff_density_min -0.715
_refine_diff_density_rms 0.058
_refine_ls_extinction_method none
_refine_ls_goodness_of_fit_ref 1.062
_refine_ls_hydrogen_treatment constr
_refine_ls_matrix_type full
_refine_ls_number_parameters 129
_refine_ls_number_reflns 1891
_refine_ls_number_restraints 0
_refine_ls_restrained_S_all 1.062
_refine_ls_R_factor_all 0.0446
_refine_ls_R_factor_gt 0.0351
_refine_ls_shift/su_max 0.000
_refine_ls_shift/su_mean 0.000
_refine_ls_structure_factor_coef Fsqd
_refine_ls_weighting_details 'calc w=1/[\s^2^(Fo^2^)+(0.0366P)^2^+33.5399P] where P=(Fo^2^+2Fc^2^)/3'
_refine_ls_weighting_scheme calc
_refine_ls_wR_factor_gt 0.0843
_refine_ls_wR_factor_ref 0.0869
_reflns_number_gt 1620
_reflns_number_total 1876
_reflns_threshold_expression >2sigma(I)
_cod_data_source_file c2cc34047j.txt
_cod_data_source_block 110707a
_cod_original_sg_symbol_Hall '-I 2b 2c 3 '
_cod_original_sg_symbol_H-M 'I a -3 '
_cod_database_code 7108123

loop_
_symmetry_equiv_pos_as_xyz
'x, y, z'
'-x, -y+1/2, z'
'x, -y, -z+1/2'
'-x, y+1/2, -z+1/2'
'z, x, y'
'-z, -x+1/2, y'
'z, -x, -y+1/2'
'-z, x+1/2, -y+1/2'
'y, z, x'
'y, -z, -x+1/2'
'-y, z+1/2, -x+1/2'
'-y, -z+1/2, x'
'x+1/2, y+1/2, z+1/2'
'-x+1/2, -y+1, z+1/2'
'x+1/2, -y+1/2, -z+1'
'-x+1/2, y+1, -z+1'
'z+1/2, x+1/2, y+1/2'
'-z+1/2, -x+1, y+1/2'
'z+1/2, -x+1/2, -y+1'
'-z+1/2, x+1, -y+1'
'y+1/2, z+1/2, x+1/2'
'y+1/2, -z+1/2, -x+1'
'-y+1/2, z+1, -x+1'
'-y+1/2, -z+1, x+1/2'
'-x, -y, -z'
'x, y-1/2, -z'
'-x, y, z-1/2'
'x, -y-1/2, z-1/2'
'-z, -x, -y'
'z, x-1/2, -y'
'-z, x, y-1/2'
'z, -x-1/2, y-1/2'
'-y, -z, -x'
'-y, z, x-1/2'
'y, -z-1/2, x-1/2'
'y, z-1/2, -x'
'-x+1/2, -y+1/2, -z+1/2'
'x+1/2, y, -z+1/2'
'-x+1/2, y+1/2, z'
'x+1/2, -y, z'
'-z+1/2, -x+1/2, -y+1/2'
'z+1/2, x, -y+1/2'
'-z+1/2, x+1/2, y'
'z+1/2, -x, y'
'-y+1/2, -z+1/2, -x+1/2'
'-y+1/2, z+1/2, x'
'y+1/2, -z, x'
'y+1/2, z, -x+1/2'

loop_
_atom_site_label
_atom_site_type_symbol
_atom_site_fract_x
_atom_site_fract_y
_atom_site_fract_z
_atom_site_U_iso_or_equiv
_atom_site_adp_type
_atom_site_occupancy
_atom_site_symmetry_multiplicity
_atom_site_calc_flag
_atom_site_refinement_flags
C1 C 0.45275(16) 0.44923(16) 0.14182(16) 0.0439(8) Uani 1 1 d .
C2 C 0.43213(10) 0.42853(11) 0.20167(7) 0.0442(8) Uani 1 1 d G
C3 C 0.37228(9) 0.42174(11) 0.21465(9) 0.0487(9) Uani 1 1 d G
H3 H 0.3440 0.4276 0.1852 0.058 Uiso 1 1 calc R
C4 C 0.35468(8) 0.40620(12) 0.27161(10) 0.0510(9) Uani 1 1 d G
H4 H 0.3146 0.4017 0.2803 0.061 Uiso 1 1 calc R
C5 C 0.39692(10) 0.39745(12) 0.31560(8) 0.0530(10) Uani 1 1 d G
C6 C 0.45677(9) 0.40425(12) 0.30263(9) 0.0518(9) Uani 1 1 d G
H6 H 0.4850 0.3984 0.3321 0.062 Uiso 1 1 calc R
C7 C 0.47437(7) 0.41978(11) 0.24566(9) 0.0465(9) Uani 1 1 d G
H7 H 0.5144 0.4243 0.2370 0.056 Uiso 1 1 calc R
C8 C 0.3837(2) 0.3837(2) 0.3837(2) 0.0528(16) Uani 1 3 d S
H8 H 0.4088 0.4088 0.4088 0.063 Uiso 1 3 calc SR
N1 N 0.3346(2) 0.3203(2) 0.0577(2) 0.0487(11) Uani 0.666 1 d P
Zn1 Zn 0.512532(17) 0.427752(16) 0.046281(17) 0.03682(14) Uani 1 1 d .
O1 O 0.41571(12) 0.45311(12) 0.10193(12) 0.0510(6) Uani 1 1 d .
O2 O 0.50295(12) 0.46587(11) 0.13501(11) 0.0464(6) Uani 1 1 d .
O3 O 0.5000 0.5000 0.0000 0.0485(14) Uani 1 6 d S
O4 O 0.33374(16) 0.36393(16) 0.02639(17) 0.0488(9) Uani 0.66645 1 d P
O5 O 0.36260(18) 0.31889(16) 0.10271(16) 0.0458(9) Uani 0.6664 1 d P
O6 O 0.30519(18) 0.27615(18) 0.04564(17) 0.0521(10) Uani 0.668 1 d P
O1W O 0.2493(5) 0.2992(4) 0.2495(5) 0.051(2) Uani 0.25 1 d P
H1X H 0.2211 0.2962 0.2247 0.061 Uiso 0.25 1 d PR
H1Y H 0.2623 0.2623 0.2623 0.061 Uiso 0.75 3 d SPR

loop_
_atom_site_aniso_label
_atom_site_aniso_U_11
_atom_site_aniso_U_22
_atom_site_aniso_U_33
_atom_site_aniso_U_23
_atom_site_aniso_U_13
_atom_site_aniso_U_12
C1 0.0411(19) 0.048(2) 0.0429(19) 0.0073(15) -0.0043(16) 0.0064(16)
C2 0.054(2) 0.0408(18) 0.0380(18) -0.0056(15) 0.0057(16) 0.0148(16)
C3 0.049(2) 0.055(2) 0.042(2) -0.0031(16) -0.0035(16) 0.0046(18)
C4 0.051(2) 0.052(2) 0.050(2) 0.0173(18) 0.0060(17) 0.0029(18)
C5 0.056(2) 0.053(2) 0.050(2) 0.0149(18) -0.0089(18) -0.0106(18)
C6 0.055(2) 0.054(2) 0.046(2) 0.0078(17) 0.0036(18) -0.0127(18)
C7 0.057(2) 0.051(2) 0.0315(16) -0.0074(15) -0.0093(16) -0.0200(17)
C8 0.0528(16) 0.0528(16) 0.0528(16) 0.012(2) 0.012(2) 0.012(2)
N1 0.065(3) 0.040(3) 0.041(3) 0.005(2) 0.008(2) -0.014(2)
Zn1 0.0381(2) 0.0348(2) 0.0376(2) -0.00133(16) 0.00896(16) -0.00781(16)
O1 0.0482(15) 0.0578(16) 0.0470(14) -0.0015(13) -0.0017(12) -0.0071(12)
O2 0.0519(15) 0.0432(13) 0.0442(13) -0.0017(11) 0.0086(11) -0.0078(12)
O3 0.0485(14) 0.0485(14) 0.0485(14) 0.0020(17) -0.0020(17) -0.0020(17)
O4 0.044(2) 0.044(2) 0.058(2) 0.0198(18) -0.0165(17) -0.0005(16)
O5 0.064(2) 0.0381(19) 0.0351(19) 0.0049(15) 0.0084(18) -0.0158(18)
O6 0.056(2) 0.056(2) 0.044(2) 0.0049(18) -0.0012(18) -0.005(2)
O1W 0.050(6) 0.055(6) 0.048(5) 0.012(5) -0.011(5) -0.016(5)

loop_
_atom_type_symbol
_atom_type_description
_atom_type_scat_dispersion_real
_atom_type_scat_dispersion_imag
_atom_type_scat_source
C C 0.0033 0.0016 'International Tables Vol C Tables 4.2.6.8 and 6.1.1.4'
H H 0.0000 0.0000 'International Tables Vol C Tables 4.2.6.8 and 6.1.1.4'
O O 0.0106 0.0060 'International Tables Vol C Tables 4.2.6.8 and 6.1.1.4'
Zn Zn 0.2839 1.4301 'International Tables Vol C Tables 4.2.6.8 and 6.1.1.4'
N N 0.0061 0.0033 'International Tables Vol C Tables 4.2.6.8 and 6.1.1.4'

loop_
_geom_angle_atom_site_label_1
_geom_angle_atom_site_label_2
_geom_angle_atom_site_label_3
_geom_angle
_geom_angle_site_symmetry_1
_geom_angle_site_symmetry_3
O2 C1 O1 121.6(3) . .
O2 C1 C2 120.2(3) . .
O1 C1 C2 118.0(3) . .
O2 C1 Zn1 57.42(19) . .
O1 C1 Zn1 76.0(2) . .
C2 C1 Zn1 148.4(2) . .
C3 C2 C7 120.0 . .
C3 C2 C1 121.62(19) . .
C7 C2 C1 118.25(19) . .
C2 C3 C4 120.0 . .
C2 C3 H3 120.0 . .
C4 C3 H3 120.0 . .
C5 C4 C3 120.0 . .
C5 C4 H4 120.0 . .
C3 C4 H4 120.0 . .
C6 C5 C4 120.0 . .
C6 C5 C8 114.0(2) . .
C4 C5 C8 125.9(2) . .
C5 C6 C7 120.0 . .
C5 C6 H6 120.0 . .
C7 C6 H6 120.0 . .
C6 C7 C2 120.0 . .
C6 C7 H7 120.0 . .
C2 C7 H7 120.0 . .
C5 C8 C5 109.3(3) . 9
C5 C8 C5 109.3(3) . 5
C5 C8 C5 109.3(3) 9 5
C5 C8 H8 109.6 . .
C5 C8 H8 109.6 9 .
C5 C8 H8 109.6 5 .
O5 N1 O4 121.7(5) . .
O5 N1 O6 116.9(4) . .
O4 N1 O6 121.3(5) . .
O3 Zn1 O2 104.52(8) . 35_565
O3 Zn1 O1 104.95(7) . 42
O2 Zn1 O1 115.27(11) 35_565 42
O3 Zn1 Zn1 56.835(4) . 35_565
O2 Zn1 Zn1 63.47(7) 35_565 35_565
O1 Zn1 Zn1 157.60(8) 42 35_565
O3 Zn1 Zn1 56.834(4) . 42
O2 Zn1 Zn1 161.01(7) 35_565 42
O1 Zn1 Zn1 76.40(8) 42 42
Zn1 Zn1 Zn1 99.82(2) 35_565 42
O3 Zn1 O2 98.42(7) . .
O2 Zn1 O2 131.86(8) 35_565 .
O1 Zn1 O2 98.28(11) 42 .
Zn1 Zn1 O2 97.44(7) 35_565 .
Zn1 Zn1 O2 55.52(6) 42 .
O3 Zn1 C1 102.31(8) . .
O2 Zn1 C1 105.25(11) 35_565 .
O1 Zn1 C1 122.40(11) 42 .
Zn1 Zn1 C1 77.25(8) 35_565 .
Zn1 Zn1 C1 77.88(9) 42 .
O2 Zn1 C1 27.58(10) . .
C1 O1 Zn1 129.4(3) . 35_565
C1 O2 Zn1 135.1(2) . 42
C1 O2 Zn1 95.0(2) . .
Zn1 O2 Zn1 61.01(7) 42 .
Zn1 O3 Zn1 66.334(9) . 42
Zn1 O3 Zn1 113.666(9) . 18_554
Zn1 O3 Zn1 180.00(2) 42 18_554
Zn1 O3 Zn1 66.332(9) . 35_565
Zn1 O3 Zn1 113.666(9) 42 35_565
Zn1 O3 Zn1 66.334(9) 18_554 35_565
Zn1 O3 Zn1 113.668(9) . 11_655
Zn1 O3 Zn1 66.334(9) 42 11_655
Zn1 O3 Zn1 113.666(9) 18_554 11_655
Zn1 O3 Zn1 180.00(3) 35_565 11_655
Zn1 O3 Zn1 180.0 . 25_665
Zn1 O3 Zn1 113.666(9) 42 25_665
Zn1 O3 Zn1 66.334(9) 18_554 25_665
Zn1 O3 Zn1 113.666(9) 35_565 25_665
Zn1 O3 Zn1 66.334(9) 11_655 25_665
O1W O1W O1W 61.5(8) 41 45
O1W O1W O1W 59.2(4) 41 9
O1W O1W O1W 89.996(2) 45 9
O1W O1W O1W 89.996(2) 41 5
O1W O1W O1W 59.2(4) 45 5
O1W O1W O1W 59.997(1) 9 5
O1W O1W H1X 59.3 41 .
O1W O1W H1X 55.0 45 .
O1W O1W H1X 118.2 9 .
O1W O1W H1X 114.2 5 .
O1W O1W H1Y 65.2 41 .
O1W O1W H1Y 65.2 45 .
O1W O1W H1Y 31.2 9 .
O1W O1W H1Y 31.2 5 .
H1X O1W H1Y 111.6 . .

loop_
_geom_bond_atom_site_label_1
_geom_bond_atom_site_label_2
_geom_bond_distance
_geom_bond_site_symmetry_2
C1 O2 1.203(4) .
C1 O1 1.231(4) .
C1 C2 1.503(4) .
C1 Zn1 2.588(4) .
C2 C3 1.3900 .
C2 C7 1.3900 .
C3 C4 1.3900 .
C3 H3 0.9300 .
C4 C5 1.3900 .
C4 H4 0.9300 .
C5 C6 1.3900 .
C5 C8 1.595(3) .
C6 C7 1.3900 .
C6 H6 0.9300 .
C7 H7 0.9300 .
C8 C5 1.595(4) 9
C8 C5 1.595(4) 5
C8 H8 0.9800 .
N1 O5 1.195(6) .
N1 O4 1.212(5) .
N1 O6 1.228(6) .
Zn1 O3 1.9562(4) .
Zn1 O2 2.017(2) 35_565
Zn1 O1 2.035(3) 42
Zn1 Zn1 2.1403(5) 35_565
Zn1 Zn1 2.1404(5) 42
Zn1 O2 2.189(2) .
O1 Zn1 2.035(3) 35_565
O2 Zn1 2.017(2) 42
O3 Zn1 1.9562(4) 42
O3 Zn1 1.9562(4) 18_554
O3 Zn1 1.9562(4) 35_565
O3 Zn1 1.9562(4) 11_655
O3 Zn1 1.9562(4) 25_665
O1W O1W 1.553(16) 41
O1W O1W 1.553(16) 45
O1W O1W 1.589(17) 9
O1W O1W 1.589(17) 5
O1W H1X 0.8499 .
O1W H1Y 0.9291 .

loop_
_geom_torsion_atom_site_label_1
_geom_torsion_atom_site_label_2
_geom_torsion_atom_site_label_3
_geom_torsion_atom_site_label_4
_geom_torsion
_geom_torsion_site_symmetry_1
_geom_torsion_site_symmetry_4
O2 C1 C2 C3 165.3(3) . .
O1 C1 C2 C3 -8.8(4) . .
Zn1 C1 C2 C3 -118.7(4) . .
O2 C1 C2 C7 -10.6(4) . .
O1 C1 C2 C7 175.3(3) . .
Zn1 C1 C2 C7 65.4(5) . .
C7 C2 C3 C4 0.0 . .
C1 C2 C3 C4 -175.8(3) . .
C2 C3 C4 C5 0.0 . .
C3 C4 C5 C6 0.0 . .
C3 C4 C5 C8 175.8(3) . .
C4 C5 C6 C7 0.0 . .
C8 C5 C6 C7 -176.3(3) . .
C5 C6 C7 C2 0.0 . .
C3 C2 C7 C6 0.0 . .
C1 C2 C7 C6 176.0(3) . .
C6 C5 C8 C5 -78.1(5) . 9
C4 C5 C8 C5 105.9(2) . 9
C6 C5 C8 C5 162.2(3) . 5
C4 C5 C8 C5 -13.8(6) . 5
O2 C1 Zn1 O3 -84.6(2) . .
O1 C1 Zn1 O3 58.5(2) . .
C2 C1 Zn1 O3 179.6(4) . .
O2 C1 Zn1 O2 166.4(2) . 35_565
O1 C1 Zn1 O2 -50.5(2) . 35_565
C2 C1 Zn1 O2 70.6(5) . 35_565
O2 C1 Zn1 O1 32.2(3) . 42
O1 C1 Zn1 O1 175.3(2) . 42
C2 C1 Zn1 O1 -63.6(5) . 42
O2 C1 Zn1 Zn1 -136.0(2) . 35_565
O1 C1 Zn1 Zn1 7.03(19) . 35_565
C2 C1 Zn1 Zn1 128.1(5) . 35_565
O2 C1 Zn1 Zn1 -32.9(2) . 42
O1 C1 Zn1 Zn1 110.2(2) . 42
C2 C1 Zn1 Zn1 -128.7(4) . 42
O1 C1 Zn1 O2 143.1(4) . .
C2 C1 Zn1 O2 -95.8(5) . .
O2 C1 O1 Zn1 27.1(6) . 35_565
C2 C1 O1 Zn1 -158.8(2) . 35_565
Zn1 C1 O1 Zn1 -9.3(3) . 35_565
O1 C1 O2 Zn1 9.8(6) . 42
C2 C1 O2 Zn1 -164.1(2) . 42
Zn1 C1 O2 Zn1 53.0(3) . 42
O1 C1 O2 Zn1 -43.2(4) . .
C2 C1 O2 Zn1 142.9(3) . .
O3 Zn1 O2 C1 100.5(2) . .
O2 Zn1 O2 C1 -17.8(3) 35_565 .
O1 Zn1 O2 C1 -152.9(2) 42 .
Zn1 Zn1 O2 C1 43.1(2) 35_565 .
Zn1 Zn1 O2 C1 139.9(2) 42 .
O3 Zn1 O2 Zn1 -39.41(6) . 42
O2 Zn1 O2 Zn1 -157.64(9) 35_565 42
O1 Zn1 O2 Zn1 67.16(9) 42 42
Zn1 Zn1 O2 Zn1 -96.84(5) 35_565 42
C1 Zn1 O2 Zn1 -139.9(2) . 42
O2 Zn1 O3 Zn1 176.02(8) 35_565 42
O1 Zn1 O3 Zn1 -62.27(8) 42 42
Zn1 Zn1 O3 Zn1 132.11(3) 35_565 42
O2 Zn1 O3 Zn1 38.70(7) . 42
C1 Zn1 O3 Zn1 66.47(9) . 42
O2 Zn1 O3 Zn1 -3.98(8) 35_565 18_554
O1 Zn1 O3 Zn1 117.73(8) 42 18_554
Zn1 Zn1 O3 Zn1 -47.89(3) 35_565 18_554
Zn1 Zn1 O3 Zn1 180.0 42 18_554
O2 Zn1 O3 Zn1 -141.30(7) . 18_554
C1 Zn1 O3 Zn1 -113.53(9) . 18_554
O2 Zn1 O3 Zn1 43.90(7) 35_565 35_565
O1 Zn1 O3 Zn1 165.61(8) 42 35_565
Zn1 Zn1 O3 Zn1 -132.11(3) 42 35_565
O2 Zn1 O3 Zn1 -93.42(7) . 35_565
C1 Zn1 O3 Zn1 -65.64(9) . 35_565
O2 Zn1 O3 Zn1 -136.10(7) 35_565 11_655
O1 Zn1 O3 Zn1 -14.39(8) 42 11_655
Zn1 Zn1 O3 Zn1 180.0 35_565 11_655
Zn1 Zn1 O3 Zn1 47.89(3) 42 11_655
O2 Zn1 O3 Zn1 86.58(7) . 11_655
C1 Zn1 O3 Zn1 114.36(9) . 11_655
O2 Zn1 O3 Zn1 93.5(5) 35_565 25_665
O1 Zn1 O3 Zn1 -144.8(5) 42 25_665
Zn1 Zn1 O3 Zn1 49.6(5) 35_565 25_665
Zn1 Zn1 O3 Zn1 -82.6(5) 42 25_665
O2 Zn1 O3 Zn1 -43.9(5) . 25_665
C1 Zn1 O3 Zn1 -16.1(5) . 25_665
